data_2232227
loop_
_publ_author_name
'Anitha, R.'
'Athimoolam, S.'
'Bahadur, S. Asath'
'Gunasekaran, M.'

_publ_section_title
;
 2-Nitroanilinium bromide
;
_journal_coeditor_code FF2032
_journal_issue 11
_journal_name_full 'Acta Crystallographica Section E'
_journal_page_first o3035
_journal_paper_doi 10.1107/S1600536811041948
_journal_volume 67
_journal_year 2011
_chemical_formula_iupac 'C6 H7 N2 O2 +, Br -'
_chemical_formula_moiety 'C6 H7 N2 O2 +, Br -'
_chemical_formula_sum 'C6 H7 Br N2 O2'
_chemical_formula_weight 219.05
_chemical_name_common '2-nitroanilinium bromide'
_chemical_name_systematic
;
2-Nitroanilinium bromide
;
_space_group_IT_number 61
_symmetry_cell_setting orthorhombic
_symmetry_space_group_name_Hall '-P 2ac 2ab'
_symmetry_space_group_name_H-M 'P b c a'
_atom_sites_solution_hydrogens geom
_atom_sites_solution_primary direct
_atom_sites_solution_secondary difmap
_audit_creation_method SHELXTL/PC
_cell_angle_alpha 90.00
_cell_angle_beta 90.00
_cell_angle_gamma 90.00
_cell_formula_units_Z 8
_cell_length_a 8.0268(8)
_cell_length_b 8.1242(7)
_cell_length_c 23.7912(19)
_cell_measurement_reflns_used 2610
_cell_measurement_temperature 293(2)
_cell_measurement_theta_max 24.6
_cell_measurement_theta_min 2.6
_cell_volume 1551.5(2)
_computing_cell_refinement '<i>SAINT</i> (Bruker, 2001)'
_computing_data_collection '<i>SMART</i> (Bruker, 2001)'
_computing_data_reduction '<i>SAINT</i> (Bruker, 2001)'
_computing_molecular_graphics '<i>PLATON</i> (Spek, 2009)'
_computing_publication_material '<i>SHELXTL/PC</i> (Sheldrick, 2008)'
_computing_structure_refinement '<i>SHELXTL/PC</i> (Sheldrick, 2008)'
_computing_structure_solution '<i>SHELXTL/PC</i> (Sheldrick, 2008)'
_diffrn_ambient_temperature 293(2)
_diffrn_measured_fraction_theta_full 0.999
_diffrn_measured_fraction_theta_max 0.999
_diffrn_measurement_device_type 'Bruker SMART APEX CCD area-detector'
_diffrn_measurement_method \w
_diffrn_radiation_monochromator graphite
_diffrn_radiation_source 'fine-focus sealed tube'
_diffrn_radiation_type MoK\a
_diffrn_radiation_wavelength 0.71073
_diffrn_reflns_av_R_equivalents 0.0849
_diffrn_reflns_av_sigmaI/netI 0.0400
_diffrn_reflns_limit_h_max 9
_diffrn_reflns_limit_h_min -9
_diffrn_reflns_limit_k_max 9
_diffrn_reflns_limit_k_min -9
_diffrn_reflns_limit_l_max 28
_diffrn_reflns_limit_l_min -28
_diffrn_reflns_number 12000
_diffrn_reflns_theta_full 25.00
_diffrn_reflns_theta_max 25.00
_diffrn_reflns_theta_min 1.71
_diffrn_standards_number 0
_exptl_absorpt_coefficient_mu 5.248
_exptl_absorpt_correction_type none
_exptl_crystal_colour colourless
_exptl_crystal_density_diffrn 1.876
_exptl_crystal_density_meas 1.860(10)
_exptl_crystal_density_method
;
Flotation technique using a liquid-mixture of carbon tetrachloride and
bromoform
;
_exptl_crystal_description block
_exptl_crystal_F_000 864
_exptl_crystal_size_max 0.21
_exptl_crystal_size_mid 0.19
_exptl_crystal_size_min 0.17
_refine_diff_density_max 0.741
_refine_diff_density_min -0.380
_refine_ls_extinction_method none
_refine_ls_goodness_of_fit_ref 0.962
_refine_ls_hydrogen_treatment mixed
_refine_ls_matrix_type full
_refine_ls_number_parameters 112
_refine_ls_number_reflns 1372
_refine_ls_number_restraints 0
_refine_ls_restrained_S_all 0.962
_refine_ls_R_factor_all 0.0408
_refine_ls_R_factor_gt 0.0307
_refine_ls_shift/su_max 0.001
_refine_ls_shift/su_mean 0.000
_refine_ls_structure_factor_coef Fsqd
_refine_ls_weighting_details 'calc w=1/[\s^2^(Fo^2^)+(0.0460P)^2^+0.0000P] where P=(Fo^2^+2Fc^2^)/3'
_refine_ls_weighting_scheme calc
_refine_ls_wR_factor_gt 0.0735
_refine_ls_wR_factor_ref 0.0763
_reflns_number_gt 1107
_reflns_number_total 1372
_reflns_threshold_expression I>2\s(I)
_cod_data_source_file ff2032.cif
_cod_data_source_block I
_cod_database_code 2232227
_cod_database_fobs_code 2232227

loop_
_symmetry_equiv_pos_as_xyz
'x, y, z'
'-x+1/2, -y, z+1/2'
'-x, y+1/2, -z+1/2'
'x+1/2, -y+1/2, -z'
'-x, -y, -z'
'x-1/2, y, -z-1/2'
'x, -y-1/2, z-1/2'
'-x-1/2, y-1/2, z'

loop_
_atom_site_type_symbol
_atom_site_label
_atom_site_fract_x
_atom_site_fract_y
_atom_site_fract_z
_atom_site_U_iso_or_equiv
_atom_site_adp_type
_atom_site_calc_flag
_atom_site_refinement_flags
_atom_site_occupancy
_atom_site_symmetry_multiplicity
Br Br1 0.79124(4) 0.19991(4) 0.286284(13) 0.04040(17) Uani d . 1 1
C C1 0.8664(4) 0.5387(3) 0.09113(11) 0.0305(7) Uani d . 1 1
C C2 0.8275(3) 0.4633(3) 0.14194(11) 0.0282(7) Uani d . 1 1
C C3 0.6626(4) 0.4451(4) 0.15682(13) 0.0348(7) Uani d . 1 1
H H3 0.6347 0.3967 0.1910 0.042 Uiso calc R 1 1
C C4 0.5389(4) 0.4989(5) 0.12095(13) 0.0432(8) Uani d . 1 1
H H4 0.4276 0.4834 0.1305 0.052 Uiso calc R 1 1
C C5 0.5790(4) 0.5754(4) 0.07105(13) 0.0462(9) Uani d . 1 1
H H5 0.4948 0.6128 0.0474 0.055 Uiso calc R 1 1
C C6 0.7426(4) 0.5965(4) 0.05606(13) 0.0410(8) Uani d . 1 1
H H6 0.7698 0.6493 0.0226 0.049 Uiso calc R 1 1
N N2 0.9543(4) 0.4115(4) 0.18231(12) 0.0329(6) Uani d . 1 1
N N1 1.0379(4) 0.5526(3) 0.07159(10) 0.0399(7) Uani d . 1 1
O O1 1.1385(3) 0.4512(3) 0.08824(9) 0.0533(7) Uani d . 1 1
O O2 1.0721(3) 0.6593(3) 0.03787(11) 0.0675(8) Uani d . 1 1
H H1N 1.020(4) 0.348(4) 0.1700(14) 0.040(11) Uiso d . 1 1
H H2N 1.020(7) 0.494(6) 0.1982(18) 0.100(16) Uiso d . 1 1
H H3N 0.902(6) 0.351(5) 0.2156(15) 0.070(12) Uiso d . 1 1

loop_
_atom_site_aniso_label
_atom_site_aniso_U_11
_atom_site_aniso_U_22
_atom_site_aniso_U_33
_atom_site_aniso_U_12
_atom_site_aniso_U_13
_atom_site_aniso_U_23
Br1 0.0387(2) 0.0383(2) 0.0443(3) 0.00825(15) 0.00844(14) 0.00908(14)
C1 0.0328(16) 0.0321(17) 0.0266(16) 0.0011(14) 0.0013(13) -0.0034(12)
C2 0.0276(15) 0.0292(16) 0.0277(16) 0.0021(12) -0.0041(12) -0.0039(12)
C3 0.0304(16) 0.0439(19) 0.0300(16) -0.0013(15) 0.0029(13) -0.0014(14)
C4 0.0295(17) 0.058(2) 0.0422(19) 0.0049(17) -0.0016(15) -0.0075(17)
C5 0.041(2) 0.058(2) 0.0395(18) 0.0158(17) -0.0142(15) -0.0036(17)
C6 0.050(2) 0.0449(19) 0.0280(17) 0.0063(17) -0.0044(14) 0.0035(14)
N2 0.0288(15) 0.0392(16) 0.0306(15) -0.0038(15) -0.0048(12) 0.0051(14)
N1 0.0394(16) 0.0507(18) 0.0296(14) -0.0036(15) 0.0023(12) -0.0026(13)
O1 0.0339(13) 0.0780(19) 0.0481(14) 0.0083(13) 0.0047(11) 0.0051(13)
O2 0.0715(19) 0.0676(16) 0.0635(17) -0.0107(16) 0.0210(14) 0.0255(14)

loop_
_atom_type_symbol
_atom_type_description
_atom_type_scat_dispersion_real
_atom_type_scat_dispersion_imag
_atom_type_scat_source
C C 0.0033 0.0016 'International Tables Vol C Tables 4.2.6.8 and 6.1.1.4'
H H 0.0000 0.0000 'International Tables Vol C Tables 4.2.6.8 and 6.1.1.4'
N N 0.0061 0.0033 'International Tables Vol C Tables 4.2.6.8 and 6.1.1.4'
O O 0.0106 0.0060 'International Tables Vol C Tables 4.2.6.8 and 6.1.1.4'
Br Br -0.2901 2.4595 'International Tables Vol C Tables 4.2.6.8 and 6.1.1.4'

loop_
_geom_angle_atom_site_label_1
_geom_angle_atom_site_label_2
_geom_angle_atom_site_label_3
_geom_angle
C6 C1 C2 120.9(3)
C6 C1 N1 117.5(3)
C2 C1 N1 121.6(3)
C3 C2 C1 119.1(3)
C3 C2 N2 118.0(3)
C1 C2 N2 122.8(3)
C2 C3 C4 119.9(3)
C2 C3 H3 120.1
C4 C3 H3 120.1
C5 C4 C3 120.5(3)
C5 C4 H4 119.8
C3 C4 H4 119.8
C6 C5 C4 120.3(3)
C6 C5 H5 119.9
C4 C5 H5 119.9
C5 C6 C1 119.3(3)
C5 C6 H6 120.3
C1 C6 H6 120.3
C2 N2 H1N 114(2)
C2 N2 H2N 117(3)
H1N N2 H2N 103(4)
C2 N2 H3N 111(2)
H1N N2 H3N 104(3)
H2N N2 H3N 106(3)
O2 N1 O1 123.2(3)
O2 N1 C1 118.7(3)
O1 N1 C1 118.0(3)

loop_
_geom_bond_atom_site_label_1
_geom_bond_atom_site_label_2
_geom_bond_distance
C1 C6 1.380(4)
C1 C2 1.391(4)
C1 N1 1.458(4)
C2 C3 1.378(4)
C2 N2 1.461(4)
C3 C4 1.380(4)
C3 H3 0.9300
C4 C5 1.378(5)
C4 H4 0.9300
C5 C6 1.372(5)
C5 H5 0.9300
C6 H6 0.9300
N2 H1N 0.79(3)
N2 H2N 0.93(6)
N2 H3N 1.02(4)
N1 O2 1.213(3)
N1 O1 1.220(3)

loop_
_geom_hbond_atom_site_label_D
_geom_hbond_atom_site_label_H
_geom_hbond_atom_site_label_A
_geom_hbond_site_symmetry_A
_geom_hbond_distance_DH
_geom_hbond_distance_HA
_geom_hbond_distance_DA
_geom_hbond_angle_DHA
N2 H1N O1 . 0.79(3) 2.32(3) 2.702(4) 111(3)
N2 H1N Br1 6_656 0.79(3) 2.70(4) 3.291(3) 133(3)
N2 H2N Br1 3_755 0.93(6) 2.29(6) 3.197(3) 165(4)
N2 H3N Br1 . 1.02(4) 2.26(4) 3.284(3) 176(3)

loop_
_geom_torsion_atom_site_label_1
_geom_torsion_atom_site_label_2
_geom_torsion_atom_site_label_3
_geom_torsion_atom_site_label_4
_geom_torsion
C6 C1 C2 C3 0.7(4)
N1 C1 C2 C3 -176.3(3)
C6 C1 C2 N2 -175.3(3)
N1 C1 C2 N2 7.8(4)
C1 C2 C3 C4 1.1(5)
N2 C2 C3 C4 177.3(3)
C2 C3 C4 C5 -2.0(5)
C3 C4 C5 C6 1.1(5)
C4 C5 C6 C1 0.7(5)
C2 C1 C6 C5 -1.6(5)
N1 C1 C6 C5 175.5(3)
C6 C1 N1 O2 25.6(4)
C2 C1 N1 O2 -157.3(3)
C6 C1 N1 O1 -151.2(3)
C2 C1 N1 O1 25.9(4)
